data_7116539
loop_
_publ_author_name
'Luigi R. Nassimbeni'
'Nikoletta B. Bathori'
'Leena Desiree Patel'
'Hong Su'
'Edwin Weber'

_publ_section_title
;
 Separation of xylenes by enclathration
;
_journal_name_full Chem.Commun.
_journal_page_first 3627
_journal_paper_doi 10.1039/C4cc05329J
_journal_volume 51
_journal_year 2015
_chemical_formula_sum 'C29 H21'
_chemical_formula_weight 369.46
_chemical_name_systematic
;
 ?
;
_space_group_crystal_system monoclinic
_space_group_IT_number 14
_space_group_name_Hall '-P 2ybc'
_space_group_name_H-M_alt 'P 1 21/c 1'
_symmetry_space_group_name_Hall '-P 2ybc'
_symmetry_space_group_name_H-M 'P 1 21/c 1'
_atom_sites_solution_hydrogens heavy
_audit_creation_method SHELXL-2013
_cell_angle_alpha 90
_cell_angle_beta 99.76(3)
_cell_angle_gamma 90
_cell_formula_units_Z 4
_cell_length_a 13.911(3)
_cell_length_b 9.1555(18)
_cell_length_c 16.101(3)
_cell_measurement_reflns_used 5057
_cell_measurement_temperature 173(2)
_cell_measurement_theta_max 28.370
_cell_measurement_theta_min 2.567
_cell_volume 2021.0(7)
_computing_structure_refinement 'SHELXL-2013 (Sheldrick, 2013)'
_diffrn_ambient_temperature 173(2)
_diffrn_measured_fraction_theta_full 0.999
_diffrn_measured_fraction_theta_max 0.998
_diffrn_radiation_type MoK\a
_diffrn_radiation_wavelength 0.71073
_diffrn_reflns_av_R_equivalents 0.0351
_diffrn_reflns_av_unetI/netI 0.0300
_diffrn_reflns_Laue_measured_fraction_full 0.999
_diffrn_reflns_Laue_measured_fraction_max 0.998
_diffrn_reflns_limit_h_max 17
_diffrn_reflns_limit_h_min -18
_diffrn_reflns_limit_k_max 12
_diffrn_reflns_limit_k_min -12
_diffrn_reflns_limit_l_max 21
_diffrn_reflns_limit_l_min -21
_diffrn_reflns_number 21399
_diffrn_reflns_point_group_measured_fraction_full 0.999
_diffrn_reflns_point_group_measured_fraction_max 0.998
_diffrn_reflns_theta_full 25.242
_diffrn_reflns_theta_max 28.370
_diffrn_reflns_theta_min 2.567
_exptl_absorpt_coefficient_mu 0.069
_exptl_absorpt_correction_type none
_exptl_crystal_colour colorless
_exptl_crystal_density_diffrn 1.214
_exptl_crystal_description chunk
_exptl_crystal_F_000 780
_exptl_crystal_size_max 0.440
_exptl_crystal_size_mid 0.400
_exptl_crystal_size_min 0.150
_refine_diff_density_max 0.222
_refine_diff_density_min -0.178
_refine_diff_density_rms 0.035
_refine_ls_extinction_expression Fc^*^=kFc[1+0.001xFc^2^\l^3^/sin(2\q)]^-1/4^
_refine_ls_extinction_method SHELXL
_refine_ls_goodness_of_fit_ref 1.050
_refine_ls_hydrogen_treatment noref
_refine_ls_matrix_type full
_refine_ls_number_parameters 272
_refine_ls_number_reflns 5057
_refine_ls_number_restraints 0
_refine_ls_restrained_S_all 1.050
_refine_ls_R_factor_all 0.0643
_refine_ls_R_factor_gt 0.0451
_refine_ls_shift/su_max 0.000
_refine_ls_shift/su_mean 0.000
_refine_ls_structure_factor_coef Fsqd
_refine_ls_weighting_details 'w=1/[\s^2^(Fo^2^)+(0.1000P)^2^] where P=(Fo^2^+2Fc^2^)/3'
_refine_ls_weighting_scheme calc
_refine_ls_wR_factor_gt 0.1369
_refine_ls_wR_factor_ref 0.1539
_reflns_Friedel_coverage 0.000
_reflns_number_gt 3796
_reflns_number_total 5057
_reflns_threshold_expression 'I > 2\s(I)'
_cod_data_source_file c4cc05329j2.cif
_cod_data_source_block H2pxylene
_cod_database_code 7116539
_shelx_space_group_comment
;
The symmetry employed for this shelxl refinement is uniquely defined
by the following loop, which should always be used as a source of
symmetry information in preference to the above space-group names.
They are only intended as comments.
;
_shelx_estimated_absorpt_t_min 0.970
_shelx_estimated_absorpt_t_max 0.990
_shelxl_version_number 2013-3

loop_
_space_group_symop_operation_xyz
'x, y, z'
'-x, y+1/2, -z+1/2'
'-x, -y, -z'
'x, -y-1/2, z-1/2'

loop_
_atom_site_label
_atom_site_type_symbol
_atom_site_fract_x
_atom_site_fract_y
_atom_site_fract_z
_atom_site_U_iso_or_equiv
_atom_site_adp_type
_atom_site_occupancy
_atom_site_site_symmetry_order
_atom_site_calc_flag
_atom_site_refinement_flags_posn
_atom_site_refinement_flags_adp
C1 C 0.29073(8) 0.61326(13) 0.29431(7) 0.0287(3) Uani 1 1 d . .
C2 C 0.26455(8) 0.77408(13) 0.29651(8) 0.0301(3) Uani 1 1 d . .
C3 C 0.23123(9) 0.86497(15) 0.22944(9) 0.0382(3) Uani 1 1 d . .
H3 H 0.2239 0.8297 0.1732 0.046 Uiso 1 1 calc R U
C4 C 0.20861(10) 1.00833(16) 0.24531(11) 0.0473(4) Uani 1 1 d . .
H4 H 0.1865 1.0724 0.1997 0.057 Uiso 1 1 calc R U
C5 C 0.21805(10) 1.05861(15) 0.32687(12) 0.0503(4) Uani 1 1 d . .
H5 H 0.2012 1.1569 0.3368 0.060 Uiso 1 1 calc R U
C6 C 0.25159(10) 0.96888(16) 0.39467(10) 0.0443(4) Uani 1 1 d . .
H6 H 0.2579 1.0046 0.4507 0.053 Uiso 1 1 calc R U
C7 C 0.27593(8) 0.82475(14) 0.37914(8) 0.0324(3) Uani 1 1 d . .
C8 C 0.31502(8) 0.70608(13) 0.43596(8) 0.0313(3) Uani 1 1 d . .
C9 C 0.34282(9) 0.70214(16) 0.52294(8) 0.0403(3) Uani 1 1 d . .
H9 H 0.3369 0.7865 0.5561 0.048 Uiso 1 1 calc R U
C10 C 0.37915(9) 0.57352(18) 0.56035(9) 0.0454(4) Uani 1 1 d . .
H10 H 0.3982 0.5694 0.6198 0.054 Uiso 1 1 calc R U
C11 C 0.38815(10) 0.45091(17) 0.51258(9) 0.0453(4) Uani 1 1 d . .
H11 H 0.4136 0.3635 0.5396 0.054 Uiso 1 1 calc R U
C12 C 0.36047(9) 0.45339(15) 0.42521(9) 0.0381(3) Uani 1 1 d . .
H12 H 0.3666 0.3687 0.3925 0.046 Uiso 1 1 calc R U
C13 C 0.32408(8) 0.58134(13) 0.38754(7) 0.0296(3) Uani 1 1 d . .
C14 C 0.20456(9) 0.51972(13) 0.25390(7) 0.0300(3) Uani 1 1 d . .
C15 C 0.11351(9) 0.50768(14) 0.27595(8) 0.0372(3) Uani 1 1 d . .
H15 H 0.0973 0.5615 0.3221 0.045 Uiso 1 1 calc R U
C16 C 0.04580(10) 0.41515(16) 0.22926(10) 0.0464(4) Uani 1 1 d . .
H16 H -0.0170 0.4046 0.2444 0.056 Uiso 1 1 calc R U
C17 C 0.06818(11) 0.33837(16) 0.16140(10) 0.0490(4) Uani 1 1 d . .
H17 H 0.0207 0.2762 0.1301 0.059 Uiso 1 1 calc R U
C18 C 0.15899(11) 0.35113(14) 0.13861(9) 0.0433(3) Uani 1 1 d . .
H18 H 0.1742 0.2990 0.0915 0.052 Uiso 1 1 calc R U
C19 C 0.22789(9) 0.44128(13) 0.18562(8) 0.0326(3) Uani 1 1 d . .
C20 C 0.32845(9) 0.47624(13) 0.17683(8) 0.0339(3) Uani 1 1 d . .
C21 C 0.38575(11) 0.42716(16) 0.11962(9) 0.0470(4) Uani 1 1 d . .
H21 H 0.3605 0.3589 0.0770 0.056 Uiso 1 1 calc R U
C22 C 0.47968(12) 0.47898(19) 0.12558(10) 0.0551(4) Uani 1 1 d . .
H22 H 0.5194 0.4459 0.0869 0.066 Uiso 1 1 calc R U
C23 C 0.51660(10) 0.57855(19) 0.18726(10) 0.0525(4) Uani 1 1 d . .
H23 H 0.5815 0.6131 0.1904 0.063 Uiso 1 1 calc R U
C24 C 0.46027(9) 0.62903(16) 0.24477(9) 0.0411(3) Uani 1 1 d . .
H24 H 0.4858 0.6978 0.2870 0.049 Uiso 1 1 calc R U
C25 C 0.36601(8) 0.57666(13) 0.23904(8) 0.0314(3) Uani 1 1 d . .
C26 C 0.07974(11) 1.06803(18) -0.02154(9) 0.0451(4) Uani 1 1 d . .
H26 H 0.1343(12) 1.118(2) -0.0368(12) 0.065(5) Uiso 1 1 d . .
H27 H 0.1456(13) 0.871(2) 0.0194(12) 0.072(5) Uiso 1 1 d . .
C27 C 0.08715(10) 0.92907(18) 0.01086(9) 0.0457(4) Uani 1 1 d . .
C28 C 0.00759(11) 0.85754(16) 0.03328(8) 0.0444(3) Uani 1 1 d . .
C29 C 0.01555(18) 0.70542(19) 0.06945(12) 0.0805(6) Uani 1 1 d . .
H29A H 0.0193 0.7105 0.1307 0.121 Uiso 1 1 calc R U
H29B H 0.0745 0.6583 0.0564 0.121 Uiso 1 1 calc R U
H29C H -0.0419 0.6485 0.0448 0.121 Uiso 1 1 calc R U

loop_
_atom_site_aniso_label
_atom_site_aniso_U_11
_atom_site_aniso_U_22
_atom_site_aniso_U_33
_atom_site_aniso_U_23
_atom_site_aniso_U_13
_atom_site_aniso_U_12
C1 0.0295(5) 0.0288(6) 0.0270(6) 0.0007(5) 0.0025(4) 0.0016(5)
C2 0.0271(5) 0.0289(6) 0.0346(6) 0.0014(5) 0.0058(5) -0.0004(5)
C3 0.0359(6) 0.0383(7) 0.0400(7) 0.0088(6) 0.0054(5) 0.0026(5)
C4 0.0403(7) 0.0353(7) 0.0651(10) 0.0124(7) 0.0051(7) 0.0040(6)
C5 0.0388(7) 0.0294(7) 0.0818(12) -0.0034(7) 0.0076(7) 0.0036(6)
C6 0.0363(7) 0.0401(7) 0.0570(9) -0.0163(7) 0.0088(6) -0.0002(6)
C7 0.0263(5) 0.0346(6) 0.0365(7) -0.0046(5) 0.0063(5) -0.0022(5)
C8 0.0266(5) 0.0378(7) 0.0297(6) -0.0030(5) 0.0057(4) -0.0048(5)
C9 0.0347(6) 0.0559(9) 0.0302(7) -0.0067(6) 0.0055(5) -0.0071(6)
C10 0.0383(7) 0.0693(10) 0.0271(7) 0.0074(6) 0.0011(5) -0.0090(7)
C11 0.0408(7) 0.0517(8) 0.0402(8) 0.0190(7) -0.0026(6) -0.0062(6)
C12 0.0379(6) 0.0360(7) 0.0381(7) 0.0048(5) 0.0002(5) -0.0029(5)
C13 0.0262(5) 0.0342(6) 0.0273(6) 0.0011(5) 0.0016(4) -0.0040(5)
C14 0.0344(6) 0.0267(6) 0.0266(6) 0.0042(5) -0.0017(5) 0.0014(5)
C15 0.0351(6) 0.0382(7) 0.0373(7) 0.0074(6) 0.0028(5) 0.0015(5)
C16 0.0369(7) 0.0455(8) 0.0527(9) 0.0169(7) -0.0045(6) -0.0058(6)
C17 0.0544(8) 0.0376(7) 0.0469(8) 0.0076(7) -0.0145(7) -0.0122(6)
C18 0.0622(9) 0.0285(6) 0.0337(7) -0.0003(5) -0.0073(6) -0.0009(6)
C19 0.0433(7) 0.0235(6) 0.0281(6) 0.0034(4) -0.0024(5) 0.0050(5)
C20 0.0427(6) 0.0290(6) 0.0294(6) 0.0046(5) 0.0043(5) 0.0117(5)
C21 0.0625(9) 0.0443(8) 0.0349(7) 0.0021(6) 0.0099(6) 0.0255(7)
C22 0.0568(9) 0.0675(10) 0.0456(8) 0.0126(8) 0.0215(7) 0.0326(8)
C23 0.0366(7) 0.0702(11) 0.0533(9) 0.0191(8) 0.0155(7) 0.0160(7)
C24 0.0344(6) 0.0482(8) 0.0406(7) 0.0064(6) 0.0054(5) 0.0039(6)
C25 0.0332(6) 0.0322(6) 0.0283(6) 0.0042(5) 0.0041(5) 0.0073(5)
C26 0.0410(7) 0.0635(10) 0.0301(7) -0.0052(6) 0.0040(6) -0.0101(7)
C27 0.0386(7) 0.0610(10) 0.0342(7) -0.0098(7) -0.0034(6) 0.0175(7)
C28 0.0606(8) 0.0418(8) 0.0261(6) -0.0024(6) -0.0061(6) 0.0026(7)
C29 0.1257(17) 0.0479(10) 0.0561(11) 0.0085(8) -0.0182(11) -0.0012(11)

loop_
_atom_type_symbol
_atom_type_description
_atom_type_scat_dispersion_real
_atom_type_scat_dispersion_imag
_atom_type_scat_source
C C 0.0033 0.0016 'International Tables Vol C Tables 4.2.6.8 and 6.1.1.4'
H H 0.0000 0.0000 'International Tables Vol C Tables 4.2.6.8 and 6.1.1.4'

loop_
_geom_angle_atom_site_label_1
_geom_angle_atom_site_label_2
_geom_angle_atom_site_label_3
_geom_angle
_geom_angle_site_symmetry_1
_geom_angle_site_symmetry_3
C2 C1 C25 114.75(10) . .
C2 C1 C13 101.38(10) . .
C25 C1 C13 114.16(9) . .
C2 C1 C14 112.33(9) . .
C25 C1 C14 101.28(10) . .
C13 C1 C14 113.50(10) . .
C3 C2 C7 121.04(12) . .
C3 C2 C1 128.06(12) . .
C7 C2 C1 110.88(10) . .
C2 C3 C4 118.96(13) . .
C5 C4 C3 120.37(14) . .
C4 C5 C6 121.29(13) . .
C5 C6 C7 118.69(14) . .
C2 C7 C6 119.64(12) . .
C2 C7 C8 108.65(11) . .
C6 C7 C8 131.71(12) . .
C9 C8 C13 120.28(12) . .
C9 C8 C7 131.28(12) . .
C13 C8 C7 108.43(10) . .
C10 C9 C8 118.78(13) . .
C9 C10 C11 120.86(13) . .
C10 C11 C12 120.93(13) . .
C13 C12 C11 118.47(13) . .
C12 C13 C8 120.67(12) . .
C12 C13 C1 128.76(11) . .
C8 C13 C1 110.56(10) . .
C15 C14 C19 120.57(12) . .
C15 C14 C1 128.72(11) . .
C19 C14 C1 110.71(11) . .
C14 C15 C16 118.57(13) . .
C17 C16 C15 121.09(14) . .
C18 C17 C16 120.53(13) . .
C17 C18 C19 118.96(14) . .
C18 C19 C14 120.25(13) . .
C18 C19 C20 131.27(13) . .
C14 C19 C20 108.47(11) . .
C21 C20 C25 120.11(13) . .
C21 C20 C19 131.08(13) . .
C25 C20 C19 108.80(10) . .
C22 C21 C20 119.06(15) . .
C23 C22 C21 120.65(14) . .
C22 C23 C24 121.05(14) . .
C25 C24 C23 118.36(14) . .
C24 C25 C20 120.77(12) . .
C24 C25 C1 128.50(12) . .
C20 C25 C1 110.73(10) . .
C27 C26 C28 121.22(14) . 3_575
C26 C27 C28 121.70(13) . .
C26 C28 C27 117.08(14) 3_575 .
C26 C28 C29 121.04(16) 3_575 .
C27 C28 C29 121.88(15) . .

loop_
_geom_bond_atom_site_label_1
_geom_bond_atom_site_label_2
_geom_bond_distance
_geom_bond_site_symmetry_2
C1 C2 1.5186(17) .
C1 C25 1.5221(16) .
C1 C13 1.5225(17) .
C1 C14 1.5261(17) .
C2 C3 1.3798(17) .
C2 C7 1.3925(17) .
C3 C4 1.384(2) .
C4 C5 1.377(2) .
C5 C6 1.383(2) .
C6 C7 1.3954(18) .
C7 C8 1.4645(18) .
C8 C9 1.3887(18) .
C8 C13 1.4005(17) .
C9 C10 1.379(2) .
C10 C11 1.378(2) .
C11 C12 1.394(2) .
C12 C13 1.3756(17) .
C14 C15 1.3766(17) .
C14 C19 1.3967(18) .
C15 C16 1.3892(19) .
C16 C17 1.378(2) .
C17 C18 1.379(2) .
C18 C19 1.3881(18) .
C19 C20 1.4650(18) .
C20 C21 1.3910(19) .
C20 C25 1.3943(18) .
C21 C22 1.378(2) .
C22 C23 1.381(2) .
C23 C24 1.390(2) .
C24 C25 1.3845(17) .
C26 C27 1.372(2) .
C26 C28 1.378(2) 3_575
C27 C28 1.385(2) .
C28 C26 1.378(2) 3_575
C28 C29 1.506(2) .
